data_2015072
loop_
_publ_author_name
'Ferguson, George'
'Gallagher, John F.'
'Kennedy, John D.'
'O'Connell, Donnacha P.'
'Patterson, Jennifer C.'
'Spalding, Trevor R.'

_publ_section_title
;Twisted [(<i>R</i>~3~P)Pd<i>X</i>] groups above dicarbaborane ligands:
 4-dimethylsulfido-3-iodo-3-triphenylphosphine-<i>closo</i>-3-pallada-1,2-dicarbadodecaborane
 and
 3-dimethylphenylphosphine-3-chloro-4-dimethylsulfido-<i>closo</i>-3-pallada-1,2-dicarbadodecaborane
;
_journal_coeditor_code SK1861
_journal_issue 8
_journal_name_full 'Acta Crystallographica Section C'
_journal_page_first m393
_journal_page_last m396
_journal_paper_doi 10.1107/S0108270105022286
_journal_volume 61
_journal_year 2005
_chemical_formula_iupac '[Pd (C4 H16 B9 S) I (C18 H15 P)]'
_chemical_formula_moiety 'C22 H31 B9 I P Pd S'
_chemical_formula_sum 'C22 H31 B9 I P Pd S'
_chemical_formula_weight 689.12
_chemical_name_systematic
;
4-dimethylsulfido-3-iodo-3-triphenylphosphine-closo-3-pallada-
1,2-dicarbadodecaborane
;
_space_group_IT_number 61
_symmetry_cell_setting orthorhombic
_symmetry_space_group_name_Hall '-P 2ac 2ab'
_symmetry_space_group_name_H-M 'P b c a'
_atom_sites_solution_hydrogens geom
_atom_sites_solution_primary direct
_atom_sites_solution_secondary difmap
_cell_angle_alpha 90.00
_cell_angle_beta 90.00
_cell_angle_gamma 90.00
_cell_formula_units_Z 8
_cell_length_a 10.9576(5)
_cell_length_b 16.8316(10)
_cell_length_c 30.2015(17)
_cell_measurement_reflns_used 25
_cell_measurement_temperature 294.0(10)
_cell_measurement_theta_max 15.97
_cell_measurement_theta_min 9.88
_cell_volume 5570.2(5)
_computing_cell_refinement 'DIFRAC (Gabe & White, 1993)'
_computing_data_collection 'DIFRAC (Gabe & White, 1993) with profile analysis'
_computing_data_reduction 'DATRD2 in NRCVAX94 (Gabe <i>et al.</i>, 1989)'
_computing_molecular_graphics 'PLATON (Spek, 2003)'
_computing_publication_material 'SHELXL97 and PRPKAPPA (Ferguson, 1999)'
_computing_structure_refinement 'SHELXL97 (Sheldrick, 1997) in WinGX (Version 1.70.01; Farrugia, 1999)'
_computing_structure_solution 'SHELXS97 (Sheldrick, 1997)'
_diffrn_ambient_temperature 294.0(10)
_diffrn_measured_fraction_theta_full 1.000
_diffrn_measured_fraction_theta_max 1.000
_diffrn_measurement_device 'Enraf--Nonius CAD-4'
_diffrn_measurement_method \q/2\q
_diffrn_radiation_monochromator graphite
_diffrn_radiation_source 'fine-focus sealed X-ray tube'
_diffrn_radiation_type 'Mo K\a'
_diffrn_radiation_wavelength 0.71073
_diffrn_reflns_av_R_equivalents 0.0
_diffrn_reflns_av_sigmaI/netI 0.0524
_diffrn_reflns_limit_h_max 13
_diffrn_reflns_limit_h_min 0
_diffrn_reflns_limit_k_max 21
_diffrn_reflns_limit_k_min 0
_diffrn_reflns_limit_l_max 38
_diffrn_reflns_limit_l_min 0
_diffrn_reflns_number 6057
_diffrn_reflns_theta_full 26.97
_diffrn_reflns_theta_max 26.97
_diffrn_reflns_theta_min 2.30
_diffrn_standards_decay_% 0
_diffrn_standards_interval_count 250
_diffrn_standards_number 3
_exptl_absorpt_coefficient_mu 1.919
_exptl_absorpt_correction_T_max 0.751
_exptl_absorpt_correction_T_min 0.708
_exptl_absorpt_correction_type psi-scan
_exptl_absorpt_process_details '(ABSCOR in NRCVAX; Gabe <i>et al.</i>, 1989)'
_exptl_crystal_colour 'dark green'
_exptl_crystal_density_diffrn 1.643
_exptl_crystal_density_method 'not measured'
_exptl_crystal_description block
_exptl_crystal_F_000 2704
_exptl_crystal_size_max 0.20
_exptl_crystal_size_mid 0.15
_exptl_crystal_size_min 0.15
_refine_diff_density_max 1.285
_refine_diff_density_min -1.925
_refine_ls_extinction_method none
_refine_ls_goodness_of_fit_ref 0.995
_refine_ls_hydrogen_treatment constr
_refine_ls_matrix_type full
_refine_ls_number_parameters 318
_refine_ls_number_reflns 6057
_refine_ls_number_restraints 0
_refine_ls_restrained_S_all 0.995
_refine_ls_R_factor_all 0.1083
_refine_ls_R_factor_gt 0.0367
_refine_ls_shift/su_max 0.001
_refine_ls_shift/su_mean 0.000
_refine_ls_structure_factor_coef Fsqd
_refine_ls_weighting_details 'w=1/[\s^2^(Fo^2^)+(0.1025P)^2^] where P=(Fo^2^+2Fc^2^)/3'
_refine_ls_weighting_scheme calc
_refine_ls_wR_factor_gt 0.1112
_refine_ls_wR_factor_ref 0.1621
_reflns_number_gt 3546
_reflns_number_total 6057
_reflns_threshold_expression I>2\s(I)
_cod_data_source_file sk1861.cif
_cod_data_source_block I
_cod_database_code 2015072
_cod_database_fobs_code 2015072

loop_
_symmetry_equiv_pos_as_xyz
'x, y, z'
'-x+1/2, -y, z+1/2'
'x+1/2, -y+1/2, -z'
'-x, y+1/2, -z+1/2'
'-x, -y, -z'
'x-1/2, y, -z-1/2'
'-x-1/2, y-1/2, z'
'x, -y-1/2, z-1/2'

loop_
_atom_site_label
_atom_site_fract_x
_atom_site_fract_y
_atom_site_fract_z
_atom_site_U_iso_or_equiv
_atom_site_adp_type
_atom_site_calc_flag
_atom_site_refinement_flags
_atom_site_occupancy
_atom_site_disorder_assembly
_atom_site_disorder_group
_atom_site_type_symbol
I1 0.67262(4) 0.13753(3) 0.099786(17) 0.04633(17) Uani d . 1 . . I
Pd3 0.42963(4) 0.15203(3) 0.098863(17) 0.03107(15) Uani d . 1 . . Pd
S1 0.45758(14) 0.21805(9) -0.00477(6) 0.0329(4) Uani d . 1 . . S
P1 0.42053(16) 0.22895(10) 0.15973(6) 0.0333(4) Uani d . 1 . . P
C1 0.4157(6) 0.0587(3) 0.0446(2) 0.0317(13) Uani d . 1 . . C
C2 0.3485(6) 0.0176(4) 0.0850(2) 0.0365(15) Uani d . 1 . . C
C3 0.3814(7) 0.3096(4) 0.0053(3) 0.0452(17) Uani d . 1 . . C
C4 0.4252(8) 0.2060(4) -0.0628(2) 0.0499(19) Uani d . 1 . . C
C11 0.4356(6) 0.1706(4) 0.2107(2) 0.0381(15) Uani d . 1 . . C
C12 0.3601(9) 0.1814(6) 0.2467(3) 0.073(3) Uani d . 1 . . C
C13 0.3749(11) 0.1359(8) 0.2846(4) 0.097(4) Uani d . 1 . . C
C14 0.4652(11) 0.0819(6) 0.2876(3) 0.076(3) Uani d . 1 . . C
C15 0.5408(11) 0.0711(6) 0.2522(3) 0.091(4) Uani d . 1 . . C
C16 0.5270(10) 0.1144(6) 0.2144(3) 0.078(3) Uani d . 1 . . C
C21 0.5438(6) 0.3024(4) 0.1601(2) 0.0347(14) Uani d . 1 . . C
C22 0.5621(7) 0.3470(4) 0.1222(3) 0.0463(18) Uani d . 1 . . C
C23 0.6509(8) 0.4044(5) 0.1212(3) 0.055(2) Uani d . 1 . . C
C24 0.7221(8) 0.4185(5) 0.1569(3) 0.059(2) Uani d . 1 . . C
C25 0.7057(9) 0.3744(5) 0.1956(3) 0.066(3) Uani d . 1 . . C
C26 0.6156(8) 0.3164(5) 0.1970(2) 0.0503(19) Uani d . 1 . . C
C31 0.2850(7) 0.2901(4) 0.1695(2) 0.0418(16) Uani d . 1 . . C
C32 0.1686(7) 0.2570(5) 0.1664(3) 0.053(2) Uani d . 1 . . C
C33 0.0657(8) 0.3030(6) 0.1748(3) 0.065(2) Uani d . 1 . . C
C34 0.0754(8) 0.3810(6) 0.1850(3) 0.063(2) Uani d . 1 . . C
C35 0.1904(8) 0.4141(5) 0.1878(3) 0.067(3) Uani d . 1 . . C
C36 0.2938(8) 0.3702(4) 0.1795(3) 0.052(2) Uani d . 1 . . C
B4 0.3567(6) 0.1462(4) 0.0270(2) 0.0253(13) Uani d . 1 . . B
B5 0.3181(6) 0.0597(4) -0.0017(3) 0.0359(17) Uani d . 1 . . B
B6 0.3143(7) -0.0223(4) 0.0355(3) 0.0405(19) Uani d . 1 . . B
B7 0.2531(7) 0.0828(5) 0.1061(3) 0.0382(17) Uani d . 1 . . B
B8 0.2460(7) 0.1715(4) 0.0671(2) 0.0331(15) Uani d . 1 . . B
B9 0.2051(7) 0.1283(4) 0.0143(3) 0.0346(17) Uani d . 1 . . B
B10 0.1770(7) 0.0262(4) 0.0198(3) 0.042(2) Uani d . 1 . . B
B11 0.2024(8) -0.0022(5) 0.0751(3) 0.044(2) Uani d . 1 . . B
B12 0.1376(7) 0.0934(5) 0.0644(3) 0.0425(19) Uani d . 1 . . B
H1 0.5139 0.0471 0.0406 0.038 Uiso calc R 1 . . H
H2 0.3949 -0.0254 0.1066 0.044 Uiso calc R 1 . . H
H3A 0.4158 0.3503 -0.0132 0.068 Uiso calc R 1 . . H
H3B 0.3911 0.3242 0.0358 0.068 Uiso calc R 1 . . H
H3C 0.2962 0.3039 -0.0013 0.068 Uiso calc R 1 . . H
H4A 0.3388 0.2095 -0.0676 0.075 Uiso calc R 1 . . H
H4B 0.4541 0.1551 -0.0726 0.075 Uiso calc R 1 . . H
H4C 0.4656 0.2471 -0.0793 0.075 Uiso calc R 1 . . H
H12A 0.2987 0.2195 0.2455 0.087 Uiso calc R 1 . . H
H13 0.3218 0.1429 0.3083 0.117 Uiso calc R 1 . . H
H14 0.4758 0.0525 0.3134 0.092 Uiso calc R 1 . . H
H15 0.6028 0.0336 0.2539 0.110 Uiso calc R 1 . . H
H16 0.5798 0.1060 0.1908 0.093 Uiso calc R 1 . . H
H22 0.5140 0.3381 0.0974 0.056 Uiso calc R 1 . . H
H23 0.6624 0.4340 0.0955 0.067 Uiso calc R 1 . . H
H24 0.7820 0.4576 0.1557 0.071 Uiso calc R 1 . . H
H25 0.7546 0.3837 0.2202 0.080 Uiso calc R 1 . . H
H26 0.6036 0.2871 0.2227 0.060 Uiso calc R 1 . . H
H32 0.1597 0.2038 0.1587 0.064 Uiso calc R 1 . . H
H33 -0.0112 0.2797 0.1733 0.078 Uiso calc R 1 . . H
H34 0.0061 0.4117 0.1900 0.075 Uiso calc R 1 . . H
H35 0.1982 0.4673 0.1955 0.080 Uiso calc R 1 . . H
H36 0.3700 0.3945 0.1805 0.063 Uiso calc R 1 . . H
H5 0.3460 0.0504 -0.0363 0.043 Uiso calc R 1 . . H
H6 0.3386 -0.0827 0.0247 0.049 Uiso calc R 1 . . H
H7 0.2347 0.0846 0.1419 0.046 Uiso calc R 1 . . H
H8 0.2175 0.2324 0.0754 0.040 Uiso calc R 1 . . H
H9 0.1544 0.1631 -0.0105 0.041 Uiso calc R 1 . . H
H10 0.1079 -0.0033 -0.0008 0.051 Uiso calc R 1 . . H
H11 0.1491 -0.0504 0.0902 0.053 Uiso calc R 1 . . H
H12 0.0430 0.1074 0.0737 0.051 Uiso calc R 1 . . H

loop_
_atom_site_aniso_label
_atom_site_aniso_U_11
_atom_site_aniso_U_22
_atom_site_aniso_U_33
_atom_site_aniso_U_12
_atom_site_aniso_U_13
_atom_site_aniso_U_23
I1 0.0296(2) 0.0626(3) 0.0468(3) 0.0010(2) -0.0013(2) -0.0074(2)
Pd3 0.0265(2) 0.0361(3) 0.0307(3) 0.00015(19) 0.0011(2) -0.0016(2)
S1 0.0296(8) 0.0316(7) 0.0376(9) 0.0003(6) 0.0013(7) 0.0024(7)
P1 0.0325(9) 0.0364(8) 0.0310(9) -0.0001(7) 0.0024(7) -0.0012(7)
C1 0.027(3) 0.025(3) 0.043(4) 0.004(2) 0.001(3) -0.001(3)
C2 0.034(3) 0.031(3) 0.045(4) -0.002(3) 0.002(3) 0.008(3)
C3 0.053(5) 0.030(3) 0.052(4) 0.003(3) 0.003(4) 0.003(3)
C4 0.067(5) 0.051(4) 0.032(4) -0.003(4) 0.005(4) -0.001(3)
C11 0.041(4) 0.043(4) 0.030(3) -0.010(3) 0.002(3) 0.001(3)
C12 0.062(6) 0.098(7) 0.058(6) 0.020(5) 0.027(5) 0.020(6)
C13 0.087(8) 0.143(11) 0.062(7) 0.015(8) 0.033(6) 0.044(7)
C14 0.101(8) 0.081(7) 0.048(6) -0.028(6) -0.012(6) 0.028(5)
C15 0.127(10) 0.090(7) 0.057(6) 0.045(7) 0.007(6) 0.030(6)
C16 0.102(8) 0.095(7) 0.035(5) 0.047(6) 0.011(5) 0.018(5)
C21 0.032(3) 0.033(3) 0.038(4) 0.003(3) 0.004(3) -0.002(3)
C22 0.051(5) 0.050(4) 0.037(4) -0.004(4) -0.007(3) 0.004(3)
C23 0.056(5) 0.044(4) 0.067(6) -0.007(4) 0.020(4) 0.013(4)
C24 0.047(5) 0.059(5) 0.071(6) -0.022(4) 0.005(4) -0.008(4)
C25 0.067(6) 0.088(6) 0.044(5) -0.033(5) -0.018(4) 0.008(4)
C26 0.065(5) 0.054(4) 0.031(4) -0.013(4) -0.001(4) 0.006(3)
C31 0.042(4) 0.052(4) 0.031(4) 0.006(3) 0.007(3) 0.000(3)
C32 0.044(4) 0.067(5) 0.048(5) 0.004(4) 0.003(4) -0.014(4)
C33 0.042(5) 0.091(7) 0.063(6) 0.013(5) 0.010(4) -0.007(5)
C34 0.053(5) 0.084(6) 0.051(5) 0.032(5) 0.014(4) 0.009(5)
C35 0.060(5) 0.055(5) 0.085(7) 0.018(4) 0.016(5) 0.008(5)
C36 0.053(5) 0.050(4) 0.054(5) 0.002(4) 0.009(4) 0.004(4)
B4 0.023(3) 0.022(3) 0.030(4) 0.001(2) 0.005(3) 0.002(3)
B5 0.029(4) 0.026(3) 0.054(5) 0.003(3) -0.006(3) -0.011(3)
B6 0.037(4) 0.025(3) 0.059(6) -0.007(3) -0.004(4) -0.001(3)
B7 0.036(4) 0.040(4) 0.039(4) 0.000(3) 0.000(4) 0.002(3)
B8 0.031(4) 0.034(4) 0.035(4) 0.003(3) -0.001(3) -0.004(3)
B9 0.023(3) 0.029(3) 0.051(5) 0.002(3) -0.004(3) -0.004(3)
B10 0.026(4) 0.030(4) 0.071(6) -0.002(3) -0.004(4) -0.003(4)
B11 0.037(4) 0.038(4) 0.058(6) -0.009(3) 0.004(4) 0.005(4)
B12 0.029(4) 0.046(4) 0.053(5) 0.001(3) 0.007(4) -0.006(4)

loop_
_atom_type_symbol
_atom_type_description
_atom_type_scat_dispersion_real
_atom_type_scat_dispersion_imag
_atom_type_scat_source
C C 0.0033 0.0016 'International Tables Vol C Tables 4.2.6.8 and 6.1.1.4'
H H 0.0000 0.0000 'International Tables Vol C Tables 4.2.6.8 and 6.1.1.4'
B B 0.0013 0.0007 'International Tables Vol C Tables 4.2.6.8 and 6.1.1.4'
I I -0.4742 1.8119 'International Tables Vol C Tables 4.2.6.8 and 6.1.1.4'
P P 0.1023 0.0942 'International Tables Vol C Tables 4.2.6.8 and 6.1.1.4'
Pd Pd -0.9988 1.0072 'International Tables Vol C Tables 4.2.6.8 and 6.1.1.4'
S S 0.1246 0.1234 'International Tables Vol C Tables 4.2.6.8 and 6.1.1.4'

loop_
_geom_angle_atom_site_label_1
_geom_angle_atom_site_label_2
_geom_angle_atom_site_label_3
_geom_angle
_geom_angle_publ_flag
P1 Pd3 B8 102.97(19) no
P1 Pd3 B7 100.3(2) no
B8 Pd3 B7 49.8(3) no
P1 Pd3 C1 169.28(16) no
B8 Pd3 C1 74.6(2) no
B7 Pd3 C1 70.0(3) no
P1 Pd3 B4 140.80(16) no
B8 Pd3 B4 45.5(2) no
B7 Pd3 B4 76.9(3) no
C1 Pd3 B4 43.3(2) no
P1 Pd3 C2 130.57(16) no
B8 Pd3 C2 74.9(2) no
B7 Pd3 C2 40.4(2) no
C1 Pd3 C2 38.8(2) no
B4 Pd3 C2 71.2(2) no
P1 Pd3 I1 95.06(5) no
B8 Pd3 I1 155.09(19) no
B7 Pd3 I1 143.2(2) no
C1 Pd3 I1 90.64(16) no
B4 Pd3 I1 110.47(16) no
C2 Pd3 I1 106.07(16) no
C3 S1 C4 99.9(4) no
C3 S1 B4 101.1(3) no
C4 S1 B4 107.8(3) no
C21 P1 C31 102.6(3) no
C21 P1 C11 106.9(3) no
C31 P1 C11 103.9(3) no
C21 P1 Pd3 111.1(2) no
C31 P1 Pd3 119.4(2) no
C11 P1 Pd3 111.9(2) no
C2 C1 B4 116.4(5) no
C2 C1 B5 109.4(5) no
B4 C1 B5 60.7(4) no
C2 C1 B6 59.6(4) no
B4 C1 B6 112.3(5) no
B5 C1 B6 60.4(4) no
C2 C1 Pd3 77.2(3) no
B4 C1 Pd3 69.6(3) no
B5 C1 Pd3 127.3(4) no
B6 C1 Pd3 133.0(4) no
C2 C1 H1 117.5 no
B4 C1 H1 119.6 no
B5 C1 H1 120.5 no
B6 C1 H1 117.2 no
Pd3 C1 H1 97.9 no
C1 C2 B7 107.6(5) no
C1 C2 B11 113.3(6) no
B7 C2 B11 65.9(5) no
C1 C2 B6 66.0(4) no
B7 C2 B6 118.0(6) no
B11 C2 B6 62.9(5) no
C1 C2 Pd3 64.0(3) no
B7 C2 Pd3 63.3(3) no
B11 C2 Pd3 124.1(4) no
B6 C2 Pd3 126.7(4) no
C1 C2 H2 122.0 no
B7 C2 H2 120.2 no
B11 C2 H2 114.8 no
B6 C2 H2 111.6 no
Pd3 C2 H2 109.7 no
S1 C3 H3A 109.5 no
S1 C3 H3B 109.5 no
H3A C3 H3B 109.5 no
S1 C3 H3C 109.5 no
H3A C3 H3C 109.5 no
H3B C3 H3C 109.5 no
S1 C4 H4A 109.5 no
S1 C4 H4B 109.5 no
H4A C4 H4B 109.5 no
S1 C4 H4C 109.5 no
H4A C4 H4C 109.5 no
H4B C4 H4C 109.5 no
C12 C11 C16 117.5(7) no
C12 C11 P1 122.5(6) no
C16 C11 P1 120.0(6) no
C11 C12 C13 120.5(9) no
C11 C12 H12A 119.7 no
C13 C12 H12A 119.7 no
C14 C13 C12 120.9(10) no
C14 C13 H13 119.6 no
C12 C13 H13 119.6 no
C13 C14 C15 118.9(9) no
C13 C14 H14 120.6 no
C15 C14 H14 120.6 no
C16 C15 C14 121.2(10) no
C16 C15 H15 119.4 no
C14 C15 H15 119.4 no
C15 C16 C11 121.0(9) no
C15 C16 H16 119.5 no
C11 C16 H16 119.5 no
C22 C21 C26 119.3(6) no
C22 C21 P1 118.0(5) no
C26 C21 P1 122.6(5) no
C23 C22 C21 120.3(7) no
C23 C22 H22 119.8 no
C21 C22 H22 119.8 no
C24 C23 C22 121.0(8) no
C24 C23 H23 119.5 no
C22 C23 H23 119.5 no
C23 C24 C25 120.0(7) no
C23 C24 H24 120.0 no
C25 C24 H24 120.0 no
C26 C25 C24 119.4(8) no
C26 C25 H25 120.3 no
C24 C25 H25 120.3 no
C21 C26 C25 120.0(7) no
C21 C26 H26 120.0 no
C25 C26 H26 120.0 no
C36 C31 C32 117.9(7) no
C36 C31 P1 121.7(6) no
C32 C31 P1 120.4(6) no
C33 C32 C31 120.4(8) no
C33 C32 H32 119.8 no
C31 C32 H32 119.8 no
C34 C33 C32 121.2(9) no
C34 C33 H33 119.4 no
C32 C33 H33 119.4 no
C33 C34 C35 118.5(8) no
C33 C34 H34 120.8 no
C35 C34 H34 120.8 no
C36 C35 C34 121.6(9) no
C36 C35 H35 119.2 no
C34 C35 H35 119.2 no
C35 C36 C31 120.3(8) no
C35 C36 H36 119.8 no
C31 C36 H36 119.8 no
C1 B4 B9 106.6(5) no
C1 B4 B5 61.6(4) no
B9 B4 B5 60.8(4) no
C1 B4 B8 104.9(5) no
B9 B4 B8 62.3(4) no
B5 B4 B8 112.0(5) no
C1 B4 S1 119.3(4) no
B9 B4 S1 123.8(5) no
B5 B4 S1 114.9(5) no
B8 B4 S1 126.3(4) no
C1 B4 Pd3 67.1(3) no
B9 B4 Pd3 123.2(5) no
B5 B4 Pd3 125.8(4) no
B8 B4 Pd3 65.4(3) no
S1 B4 Pd3 104.2(3) no
B4 B5 B9 59.2(4) no
B4 B5 C1 57.7(4) no
B9 B5 C1 102.5(5) no
B4 B5 B10 107.2(5) no
B9 B5 B10 59.6(4) no
C1 B5 B10 103.7(6) no
B4 B5 B6 109.8(6) no
B9 B5 B6 108.7(6) no
C1 B5 B6 60.4(4) no
B10 B5 B6 60.1(4) no
B4 B5 H5 121.5 no
B9 B5 H5 123.3 no
C1 B5 H5 125.7 no
B10 B5 H5 123.1 no
B6 B5 H5 119.7 no
C2 B6 B11 58.0(5) no
C2 B6 B10 104.0(6) no
B11 B6 B10 59.9(5) no
C2 B6 B5 104.2(5) no
B11 B6 B5 107.3(6) no
B10 B6 B5 59.7(4) no
C2 B6 C1 54.4(4) no
B11 B6 C1 100.6(5) no
B10 B6 C1 102.6(5) no
B5 B6 C1 59.3(4) no
C2 B6 H6 125.3 no
B11 B6 H6 123.5 no
B10 B6 H6 123.4 no
B5 B6 H6 121.6 no
C1 B6 H6 127.1 no
C2 B7 B12 104.0(6) no
C2 B7 B11 57.6(4) no
B12 B7 B11 59.7(5) no
C2 B7 B8 108.1(5) no
B12 B7 B8 57.2(4) no
B11 B7 B8 106.8(5) no
C2 B7 Pd3 76.3(4) no
B12 B7 Pd3 118.9(5) no
B11 B7 Pd3 128.5(5) no
B8 B7 Pd3 64.7(3) no
C2 B7 H7 121.1 no
B12 B7 H7 123.9 no
B11 B7 H7 118.5 no
B8 B7 H7 125.4 no
Pd3 B7 H7 103.7 no
B4 B8 B12 104.4(5) no
B4 B8 B9 57.9(4) no
B12 B8 B9 59.7(4) no
B4 B8 B7 101.9(5) no
B12 B8 B7 58.3(4) no
B9 B8 B7 103.9(5) no
B4 B8 Pd3 69.1(3) no
B12 B8 Pd3 120.6(5) no
B9 B8 Pd3 122.5(4) no
B7 B8 Pd3 65.5(3) no
B4 B8 H8 125.2 no
B12 B8 H8 120.8 no
B9 B8 H8 120.4 no
B7 B8 H8 126.9 no
Pd3 B8 H8 106.9 no
B4 B9 B10 108.5(5) no
B4 B9 B5 60.0(4) no
B10 B9 B5 60.5(4) no
B4 B9 B12 105.5(6) no
B10 B9 B12 61.5(5) no
B5 B9 B12 107.9(6) no
B4 B9 B8 59.8(4) no
B10 B9 B8 110.7(6) no
B5 B9 B8 109.3(5) no
B12 B9 B8 59.2(5) no
B4 B9 H9 122.9 no
B10 B9 H9 119.8 no
B5 B9 H9 121.2 no
B12 B9 H9 122.8 no
B8 B9 H9 120.7 no
B9 B10 B11 109.2(6) no
B9 B10 B5 59.9(4) no
B11 B10 B5 107.3(6) no
B9 B10 B6 109.1(5) no
B11 B10 B6 59.2(5) no
B5 B10 B6 60.3(4) no
B9 B10 B12 60.1(5) no
B11 B10 B12 60.1(5) no
B5 B10 B12 106.4(5) no
B6 B10 B12 106.9(6) no
B9 B10 H10 120.6 no
B11 B10 H10 121.6 no
B5 B10 H10 122.5 no
B6 B10 H10 121.8 no
B12 B10 H10 122.7 no
C2 B11 B6 59.0(4) no
C2 B11 B10 105.6(6) no
B6 B11 B10 61.0(5) no
C2 B11 B12 103.6(5) no
B6 B11 B12 109.3(6) no
B10 B11 B12 61.4(5) no
C2 B11 B7 56.6(4) no
B6 B11 B7 107.1(5) no
B10 B11 B7 109.1(5) no
B12 B11 B7 60.1(5) no
C2 B11 H11 125.7 no
B6 B11 H11 121.0 no
B10 B11 H11 120.8 no
B12 B11 H11 121.9 no
B7 B11 H11 122.3 no
B8 B12 B9 61.1(4) no
B8 B12 B11 113.1(6) no
B9 B12 B11 106.6(6) no
B8 B12 B7 64.5(5) no
B9 B12 B7 109.6(6) no
B11 B12 B7 60.3(5) no
B8 B12 B10 109.8(5) no
B9 B12 B10 58.4(4) no
B11 B12 B10 58.5(5) no
B7 B12 B10 107.0(5) no
B8 B12 H12 117.4 no
B9 B12 H12 122.6 no
B11 B12 H12 121.4 no
B7 B12 H12 120.3 no
B10 B12 H12 123.4 no

loop_
_geom_bond_atom_site_label_1
_geom_bond_atom_site_label_2
_geom_bond_site_symmetry_2
_geom_bond_distance
_geom_bond_publ_flag
I1 Pd3 . 2.6739(7) no
Pd3 P1 . 2.2507(17) no
Pd3 B8 . 2.254(7) no
Pd3 B7 . 2.269(8) no
Pd3 C1 . 2.274(6) no
Pd3 B4 . 2.315(7) no
Pd3 C2 . 2.467(6) no
S1 C3 . 1.779(7) no
S1 C4 . 1.801(7) no
S1 B4 . 1.899(7) no
P1 C21 . 1.831(7) no
P1 C31 . 1.831(7) no
P1 C11 . 1.834(7) no
C1 C2 . 1.584(9) no
C1 B4 . 1.693(8) no
C1 B5 . 1.761(10) no
C1 B6 . 1.781(9) no
C1 H1 . 1.10 no
C2 B7 . 1.644(10) no
C2 B11 . 1.663(10) no
C2 B6 . 1.681(10) no
C2 H2 . 1.10 no
C3 H3A . 0.96 no
C3 H3B . 0.96 no
C3 H3C . 0.96 no
C4 H4A . 0.96 no
C4 H4B . 0.96 no
C4 H4C . 0.96 no
C11 C12 . 1.378(10) no
C11 C16 . 1.381(11) no
C12 C13 . 1.388(13) no
C12 H12A . 0.93 no
C13 C14 . 1.346(15) no
C13 H13 . 0.93 no
C14 C15 . 1.366(14) no
C14 H14 . 0.93 no
C15 C16 . 1.361(12) no
C15 H15 . 0.93 no
C16 H16 . 0.93 no
C21 C22 . 1.383(10) no
C21 C26 . 1.385(10) no
C22 C23 . 1.371(10) no
C22 H22 . 0.93 no
C23 C24 . 1.352(12) no
C23 H23 . 0.93 no
C24 C25 . 1.396(12) no
C24 H24 . 0.93 no
C25 C26 . 1.388(11) no
C25 H25 . 0.93 no
C26 H26 . 0.93 no
C31 C36 . 1.384(10) no
C31 C32 . 1.396(10) no
C32 C33 . 1.391(11) no
C32 H32 . 0.93 no
C33 C34 . 1.353(13) no
C33 H33 . 0.93 no
C34 C35 . 1.381(13) no
C34 H34 . 0.93 no
C35 C36 . 1.375(11) no
C35 H35 . 0.93 no
C36 H36 . 0.93 no
B4 B9 . 1.731(10) no
B4 B5 . 1.745(9) no
B4 B8 . 1.766(10) no
B5 B9 . 1.759(10) no
B5 B10 . 1.769(11) no
B5 B6 . 1.781(11) no
B5 H5 . 1.10 no
B6 B11 . 1.745(12) no
B6 B10 . 1.776(10) no
B6 H6 . 1.10 no
B7 B12 . 1.795(12) no
B7 B11 . 1.798(11) no
B7 B8 . 1.903(11) no
B7 H7 . 1.10 no
B8 B12 . 1.774(11) no
B8 B9 . 1.809(11) no
B8 H8 . 1.10 no
B9 B10 . 1.754(10) no
B9 B12 . 1.783(12) no
B9 H9 . 1.10 no
B10 B11 . 1.757(13) no
B10 B12 . 1.809(12) no
B10 H10 . 1.10 no
B11 B12 . 1.787(12) no
B11 H11 . 1.10 no
B12 H12 . 1.10 no

loop_
_geom_hbond_atom_site_label_D
_geom_hbond_atom_site_label_H
_geom_hbond_atom_site_label_A
_geom_hbond_distance_DH
_geom_hbond_distance_HA
_geom_hbond_distance_DA
_geom_hbond_angle_DHA
_geom_hbond_publ_flag
C16 H16 I1 0.93 2.98 3.831(9) 153 no

loop_
_geom_torsion_atom_site_label_1
_geom_torsion_atom_site_label_2
_geom_torsion_atom_site_label_3
_geom_torsion_atom_site_label_4
_geom_torsion
B8 Pd3 P1 C21 -122.0(3)
B7 Pd3 P1 C21 -172.9(3)
C1 Pd3 P1 C21 162.5(9)
B4 Pd3 P1 C21 -90.9(3)
C2 Pd3 P1 C21 156.9(3)
I1 Pd3 P1 C21 40.7(2)
B8 Pd3 P1 C31 -3.0(3)
B7 Pd3 P1 C31 -53.8(3)
C1 Pd3 P1 C31 -78.5(9)
B4 Pd3 P1 C31 28.1(4)
C2 Pd3 P1 C31 -84.1(3)
I1 Pd3 P1 C31 159.7(3)
B8 Pd3 P1 C11 118.6(3)
B7 Pd3 P1 C11 67.7(3)
C1 Pd3 P1 C11 43.1(9)
B4 Pd3 P1 C11 149.7(3)
C2 Pd3 P1 C11 37.5(3)
I1 Pd3 P1 C11 -78.7(2)
P1 Pd3 C1 C2 -6.8(11)
B8 Pd3 C1 C2 -85.0(4)
B7 Pd3 C1 C2 -32.7(4)
B4 Pd3 C1 C2 -124.8(5)
I1 Pd3 C1 C2 115.3(3)
P1 Pd3 C1 B4 117.9(8)
B8 Pd3 C1 B4 39.8(3)
B7 Pd3 C1 B4 92.0(4)
C2 Pd3 C1 B4 124.8(5)
I1 Pd3 C1 B4 -119.9(3)
P1 Pd3 C1 B5 98.0(9)
B8 Pd3 C1 B5 19.9(5)
B7 Pd3 C1 B5 72.1(5)
B4 Pd3 C1 B5 -19.9(5)
C2 Pd3 C1 B5 104.8(6)
I1 Pd3 C1 B5 -139.8(5)
P1 Pd3 C1 B6 16.0(13)
B8 Pd3 C1 B6 -62.1(6)
B7 Pd3 C1 B6 -9.9(5)
B4 Pd3 C1 B6 -101.9(6)
C2 Pd3 C1 B6 22.9(5)
I1 Pd3 C1 B6 138.2(5)
B4 C1 C2 B7 -11.9(7)
B5 C1 C2 B7 -78.1(6)
B6 C1 C2 B7 -113.5(6)
Pd3 C1 C2 B7 47.3(4)
B4 C1 C2 B11 58.8(7)
B5 C1 C2 B11 -7.4(7)
B6 C1 C2 B11 -42.8(5)
Pd3 C1 C2 B11 118.0(5)
B4 C1 C2 B6 101.5(6)
B5 C1 C2 B6 35.4(5)
Pd3 C1 C2 B6 160.8(4)
B4 C1 C2 Pd3 -59.3(4)
B5 C1 C2 Pd3 -125.4(4)
B6 C1 C2 Pd3 -160.8(4)
P1 Pd3 C2 C1 178.3(3)
B8 Pd3 C2 C1 84.0(4)
B7 Pd3 C2 C1 128.4(5)
B4 Pd3 C2 C1 36.5(3)
I1 Pd3 C2 C1 -70.1(3)
P1 Pd3 C2 B7 50.0(4)
B8 Pd3 C2 B7 -44.3(4)
C1 Pd3 C2 B7 -128.4(5)
B4 Pd3 C2 B7 -91.8(4)
I1 Pd3 C2 B7 161.5(3)
P1 Pd3 C2 B11 76.6(6)
B8 Pd3 C2 B11 -17.7(6)
B7 Pd3 C2 B11 26.7(6)
C1 Pd3 C2 B11 -101.7(7)
B4 Pd3 C2 B11 -65.2(6)
I1 Pd3 C2 B11 -171.8(5)
P1 Pd3 C2 B6 156.3(5)
B8 Pd3 C2 B6 62.0(6)
B7 Pd3 C2 B6 106.3(7)
C1 Pd3 C2 B6 -22.1(5)
B4 Pd3 C2 B6 14.5(5)
I1 Pd3 C2 B6 -92.2(5)
C21 P1 C11 C12 103.9(7)
C31 P1 C11 C12 -4.1(8)
Pd3 P1 C11 C12 -134.3(7)
C21 P1 C11 C16 -74.8(8)
C31 P1 C11 C16 177.2(8)
Pd3 P1 C11 C16 47.1(8)
C16 C11 C12 C13 -1.3(15)
P1 C11 C12 C13 -179.9(9)
C11 C12 C13 C14 1.8(19)
C12 C13 C14 C15 -1.5(19)
C13 C14 C15 C16 0.7(18)
C14 C15 C16 C11 -0.2(19)
C12 C11 C16 C15 0.5(16)
P1 C11 C16 C15 179.1(9)
C31 P1 C21 C22 -79.5(6)
C11 P1 C21 C22 171.6(5)
Pd3 P1 C21 C22 49.2(6)
C31 P1 C21 C26 98.3(7)
C11 P1 C21 C26 -10.7(7)
Pd3 P1 C21 C26 -133.0(6)
C26 C21 C22 C23 0.3(11)
P1 C21 C22 C23 178.1(6)
C21 C22 C23 C24 0.0(12)
C22 C23 C24 C25 0.0(14)
C23 C24 C25 C26 -0.3(15)
C22 C21 C26 C25 -0.6(12)
P1 C21 C26 C25 -178.3(7)
C24 C25 C26 C21 0.6(14)
C21 P1 C31 C36 -6.7(7)
C11 P1 C31 C36 104.5(7)
Pd3 P1 C31 C36 -130.0(6)
C21 P1 C31 C32 172.4(6)
C11 P1 C31 C32 -76.4(7)
Pd3 P1 C31 C32 49.1(7)
C36 C31 C32 C33 -2.3(12)
P1 C31 C32 C33 178.5(7)
C31 C32 C33 C34 1.7(14)
C32 C33 C34 C35 -1.3(14)
C33 C34 C35 C36 1.6(14)
C34 C35 C36 C31 -2.4(14)
C32 C31 C36 C35 2.7(12)
P1 C31 C36 C35 -178.2(7)
C2 C1 B4 B9 -56.2(7)
B5 C1 B4 B9 42.3(5)
B6 C1 B4 B9 9.7(7)
Pd3 C1 B4 B9 -119.6(5)
C2 C1 B4 B5 -98.5(6)
B6 C1 B4 B5 -32.5(5)
Pd3 C1 B4 B5 -161.9(4)
C2 C1 B4 B8 8.8(7)
B5 C1 B4 B8 107.3(5)
B6 C1 B4 B8 74.7(6)
Pd3 C1 B4 B8 -54.6(4)
C2 C1 B4 S1 157.3(5)
B5 C1 B4 S1 -104.2(5)
B6 C1 B4 S1 -136.7(5)
Pd3 C1 B4 S1 93.9(4)
C2 C1 B4 Pd3 63.4(5)
B5 C1 B4 Pd3 161.9(4)
B6 C1 B4 Pd3 129.3(5)
C3 S1 B4 C1 -156.5(5)
C4 S1 B4 C1 99.2(5)
C3 S1 B4 B9 63.1(6)
C4 S1 B4 B9 -41.2(6)
C3 S1 B4 B5 133.5(5)
C4 S1 B4 B5 29.2(5)
C3 S1 B4 B8 -15.3(6)
C4 S1 B4 B8 -119.5(6)
C3 S1 B4 Pd3 -85.0(3)
C4 S1 B4 Pd3 170.7(3)
P1 Pd3 B4 C1 -164.9(2)
B8 Pd3 B4 C1 -120.0(4)
B7 Pd3 B4 C1 -74.6(3)
C2 Pd3 B4 C1 -32.9(3)
I1 Pd3 B4 C1 67.7(3)
P1 Pd3 B4 B9 -69.5(5)
B8 Pd3 B4 B9 -24.6(4)
B7 Pd3 B4 B9 20.8(5)
C1 Pd3 B4 B9 95.4(5)
C2 Pd3 B4 B9 62.5(5)
I1 Pd3 B4 B9 163.1(4)
P1 Pd3 B4 B5 -145.2(4)
B8 Pd3 B4 B5 -100.3(6)
B7 Pd3 B4 B5 -54.9(5)
C1 Pd3 B4 B5 19.7(5)
C2 Pd3 B4 B5 -13.2(5)
I1 Pd3 B4 B5 87.4(5)
P1 Pd3 B4 B8 -44.9(4)
B7 Pd3 B4 B8 45.4(4)
C1 Pd3 B4 B8 120.0(4)
C2 Pd3 B4 B8 87.1(3)
I1 Pd3 B4 B8 -172.3(3)
P1 Pd3 B4 S1 78.9(4)
B8 Pd3 B4 S1 123.8(4)
B7 Pd3 B4 S1 169.2(3)
C1 Pd3 B4 S1 -116.2(4)
C2 Pd3 B4 S1 -149.1(3)
I1 Pd3 B4 S1 -48.5(3)
C1 B4 B5 B9 132.4(6)
B8 B4 B5 B9 36.8(5)
S1 B4 B5 B9 -116.3(5)
Pd3 B4 B5 B9 111.7(6)
B9 B4 B5 C1 -132.4(6)
B8 B4 B5 C1 -95.6(5)
S1 B4 B5 C1 111.3(5)
Pd3 B4 B5 C1 -20.7(5)
C1 B4 B5 B10 95.6(6)
B9 B4 B5 B10 -36.8(5)
B8 B4 B5 B10 0.0(7)
S1 B4 B5 B10 -153.1(5)
Pd3 B4 B5 B10 74.9(6)
C1 B4 B5 B6 31.9(5)
B9 B4 B5 B6 -100.4(6)
B8 B4 B5 B6 -63.6(7)
S1 B4 B5 B6 143.2(5)
Pd3 B4 B5 B6 11.3(7)
C2 C1 B5 B4 110.0(5)
B6 C1 B5 B4 145.1(5)
Pd3 C1 B5 B4 21.5(5)
C2 C1 B5 B9 69.5(6)
B4 C1 B5 B9 -40.5(5)
B6 C1 B5 B9 104.5(6)
Pd3 C1 B5 B9 -19.0(7)
C2 C1 B5 B10 8.1(6)
B4 C1 B5 B10 -101.9(5)
B6 C1 B5 B10 43.2(5)
Pd3 C1 B5 B10 -80.4(6)
C2 C1 B5 B6 -35.1(5)
B4 C1 B5 B6 -145.1(5)
Pd3 C1 B5 B6 -123.6(6)
C1 C2 B6 B11 -135.6(5)
B7 C2 B6 B11 -37.6(6)
Pd3 C2 B6 B11 -113.9(6)
C1 C2 B6 B10 -95.6(5)
B7 C2 B6 B10 2.4(7)
B11 C2 B6 B10 40.0(5)
Pd3 C2 B6 B10 -73.9(6)
C1 C2 B6 B5 -33.9(5)
B7 C2 B6 B5 64.1(7)
B11 C2 B6 B5 101.7(6)
Pd3 C2 B6 B5 -12.2(7)
B7 C2 B6 C1 97.9(6)
B11 C2 B6 C1 135.6(5)
Pd3 C2 B6 C1 21.7(5)
B4 B5 B6 C2 0.8(7)
B9 B5 B6 C2 -62.3(6)
C1 B5 B6 C2 31.8(5)
B10 B5 B6 C2 -98.1(6)
B4 B5 B6 B11 61.3(7)
B9 B5 B6 B11 -1.8(7)
C1 B5 B6 B11 92.2(6)
B10 B5 B6 B11 -37.7(5)
B4 B5 B6 B10 98.9(6)
B9 B5 B6 B10 35.8(5)
C1 B5 B6 B10 129.9(6)
B4 B5 B6 C1 -31.0(5)
B9 B5 B6 C1 -94.1(5)
B10 B5 B6 C1 -129.9(6)
B4 C1 B6 C2 -108.4(6)
B5 C1 B6 C2 -141.1(6)
Pd3 C1 B6 C2 -26.0(6)
C2 C1 B6 B11 37.2(5)
B4 C1 B6 B11 -71.3(6)
B5 C1 B6 B11 -103.9(6)
Pd3 C1 B6 B11 11.1(8)
C2 C1 B6 B10 98.4(6)
B4 C1 B6 B10 -10.1(7)
B5 C1 B6 B10 -42.7(5)
Pd3 C1 B6 B10 72.3(7)
C2 C1 B6 B5 141.1(6)
B4 C1 B6 B5 32.6(5)
Pd3 C1 B6 B5 115.0(6)
C1 C2 B7 B12 69.1(6)
B11 C2 B7 B12 -39.1(5)
B6 C2 B7 B12 -2.6(7)
Pd3 C2 B7 B12 116.8(5)
C1 C2 B7 B11 108.3(6)
B6 C2 B7 B11 36.6(6)
Pd3 C2 B7 B11 156.0(5)
C1 C2 B7 B8 9.5(7)
B11 C2 B7 B8 -98.8(6)
B6 C2 B7 B8 -62.2(7)
Pd3 C2 B7 B8 57.2(4)
C1 C2 B7 Pd3 -47.7(4)
B11 C2 B7 Pd3 -156.0(5)
B6 C2 B7 Pd3 -119.4(5)
P1 Pd3 B7 C2 -143.8(3)
B8 Pd3 B7 C2 117.9(5)
C1 Pd3 B7 C2 31.5(3)
B4 Pd3 B7 C2 76.2(4)
I1 Pd3 B7 C2 -30.6(5)
P1 Pd3 B7 B12 117.6(5)
B8 Pd3 B7 B12 19.3(5)
C1 Pd3 B7 B12 -67.2(5)
B4 Pd3 B7 B12 -22.4(5)
C2 Pd3 B7 B12 -98.7(6)
I1 Pd3 B7 B12 -129.3(4)
P1 Pd3 B7 B11 -169.8(6)
B8 Pd3 B7 B11 91.9(7)
C1 Pd3 B7 B11 5.5(6)
B4 Pd3 B7 B11 50.2(6)
C2 Pd3 B7 B11 -26.0(5)
I1 Pd3 B7 B11 -56.6(8)
P1 Pd3 B7 B8 98.3(3)
C1 Pd3 B7 B8 -86.4(3)
B4 Pd3 B7 B8 -41.7(3)
C2 Pd3 B7 B8 -117.9(5)
I1 Pd3 B7 B8 -148.5(3)
C1 B4 B8 B12 -62.1(6)
B9 B4 B8 B12 39.1(5)
B5 B4 B8 B12 2.9(7)
S1 B4 B8 B12 152.3(5)
Pd3 B4 B8 B12 -117.7(5)
C1 B4 B8 B9 -101.2(5)
B5 B4 B8 B9 -36.2(5)
S1 B4 B8 B9 113.2(6)
Pd3 B4 B8 B9 -156.8(4)
C1 B4 B8 B7 -2.1(6)
B9 B4 B8 B7 99.1(5)
B5 B4 B8 B7 62.8(6)
S1 B4 B8 B7 -147.7(5)
Pd3 B4 B8 B7 -57.7(4)
C1 B4 B8 Pd3 55.6(4)
B9 B4 B8 Pd3 156.8(4)
B5 B4 B8 Pd3 120.6(5)
S1 B4 B8 Pd3 -90.0(5)
C2 B7 B8 B4 -4.3(6)
B12 B7 B8 B4 -99.7(5)
B11 B7 B8 B4 -64.9(6)
Pd3 B7 B8 B4 60.2(4)
C2 B7 B8 B12 95.4(6)
B11 B7 B8 B12 34.8(5)
Pd3 B7 B8 B12 159.9(5)
C2 B7 B8 B9 55.2(6)
B12 B7 B8 B9 -40.2(5)
B11 B7 B8 B9 -5.4(6)
Pd3 B7 B8 B9 119.7(4)
C2 B7 B8 Pd3 -64.6(4)
B12 B7 B8 Pd3 -159.9(5)
B11 B7 B8 Pd3 -125.2(5)
P1 Pd3 B8 B4 152.8(3)
B7 Pd3 B8 B4 -114.6(4)
C1 Pd3 B8 B4 -38.0(3)
C2 Pd3 B8 B4 -78.3(3)
I1 Pd3 B8 B4 17.4(6)
P1 Pd3 B8 B12 -112.5(5)
B7 Pd3 B8 B12 -19.8(5)
C1 Pd3 B8 B12 56.8(5)
B4 Pd3 B8 B12 94.8(6)
C2 Pd3 B8 B12 16.5(5)
I1 Pd3 B8 B12 112.2(6)
P1 Pd3 B8 B9 176.1(5)
B7 Pd3 B8 B9 -91.3(6)
C1 Pd3 B8 B9 -14.7(5)
B4 Pd3 B8 B9 23.3(4)
C2 Pd3 B8 B9 -54.9(5)
I1 Pd3 B8 B9 40.8(8)
P1 Pd3 B8 B7 -92.6(3)
C1 Pd3 B8 B7 76.6(3)
B4 Pd3 B8 B7 114.6(4)
C2 Pd3 B8 B7 36.4(3)
I1 Pd3 B8 B7 132.1(4)
C1 B4 B9 B10 -5.2(7)
B5 B4 B9 B10 37.5(6)
B8 B4 B9 B10 -103.6(6)
S1 B4 B9 B10 139.4(5)
Pd3 B4 B9 B10 -78.3(6)
C1 B4 B9 B5 -42.7(5)
B8 B4 B9 B5 -141.1(6)
S1 B4 B9 B5 101.9(6)
Pd3 B4 B9 B5 -115.8(5)
C1 B4 B9 B12 59.4(6)
B5 B4 B9 B12 102.1(6)
B8 B4 B9 B12 -39.1(5)
S1 B4 B9 B12 -156.0(5)
Pd3 B4 B9 B12 -13.7(6)
C1 B4 B9 B8 98.4(5)
B5 B4 B9 B8 141.1(6)
S1 B4 B9 B8 -117.0(6)
Pd3 B4 B9 B8 25.3(4)
C1 B5 B9 B4 39.8(4)
B10 B5 B9 B4 138.4(6)
B6 B5 B9 B4 102.4(6)
B4 B5 B9 B10 -138.4(6)
C1 B5 B9 B10 -98.7(6)
B6 B5 B9 B10 -36.0(6)
B4 B5 B9 B12 -97.9(6)
C1 B5 B9 B12 -58.1(6)
B10 B5 B9 B12 40.6(6)
B6 B5 B9 B12 4.6(7)
B4 B5 B9 B8 -35.1(5)
C1 B5 B9 B8 4.7(7)
B10 B5 B9 B8 103.4(6)
B6 B5 B9 B8 67.3(6)
B12 B8 B9 B4 -135.0(5)
B7 B8 B9 B4 -95.5(5)
Pd3 B8 B9 B4 -25.9(5)
B4 B8 B9 B10 100.0(5)
B12 B8 B9 B10 -35.0(5)
B7 B8 B9 B10 4.5(7)
Pd3 B8 B9 B10 74.1(6)
B4 B8 B9 B5 35.2(5)
B12 B8 B9 B5 -99.8(6)
B7 B8 B9 B5 -60.3(6)
Pd3 B8 B9 B5 9.3(7)
B4 B8 B9 B12 135.0(5)
B7 B8 B9 B12 39.5(5)
Pd3 B8 B9 B12 109.1(6)
B4 B9 B10 B11 62.0(7)
B5 B9 B10 B11 99.3(6)
B12 B9 B10 B11 -36.0(5)
B8 B9 B10 B11 -1.9(7)
B4 B9 B10 B5 -37.3(5)
B12 B9 B10 B5 -135.2(6)
B8 B9 B10 B5 -101.1(6)
B4 B9 B10 B6 -1.1(8)
B5 B9 B10 B6 36.2(6)
B12 B9 B10 B6 -99.0(7)
B8 B9 B10 B6 -64.9(7)
B4 B9 B10 B12 98.0(6)
B5 B9 B10 B12 135.2(6)
B8 B9 B10 B12 34.1(5)
B4 B5 B10 B9 36.6(5)
C1 B5 B10 B9 96.6(5)
B6 B5 B10 B9 140.0(6)
B4 B5 B10 B11 -66.0(6)
B9 B5 B10 B11 -102.6(6)
C1 B5 B10 B11 -6.0(6)
B6 B5 B10 B11 37.4(5)
B4 B5 B10 B6 -103.4(6)
B9 B5 B10 B6 -140.0(6)
C1 B5 B10 B6 -43.3(5)
B4 B5 B10 B12 -2.9(7)
B9 B5 B10 B12 -39.5(5)
C1 B5 B10 B12 57.1(6)
B6 B5 B10 B12 100.5(6)
C2 B6 B10 B9 62.4(7)
B11 B6 B10 B9 101.5(7)
B5 B6 B10 B9 -36.1(6)
C1 B6 B10 B9 6.4(8)
C2 B6 B10 B11 -39.1(5)
B5 B6 B10 B11 -137.6(6)
C1 B6 B10 B11 -95.1(6)
C2 B6 B10 B5 98.5(5)
B11 B6 B10 B5 137.6(6)
C1 B6 B10 B5 42.5(5)
C2 B6 B10 B12 -1.1(7)
B11 B6 B10 B12 38.0(5)
B5 B6 B10 B12 -99.5(6)
C1 B6 B10 B12 -57.0(7)
C1 C2 B11 B6 44.2(5)
B7 C2 B11 B6 143.8(6)
Pd3 C2 B11 B6 117.7(6)
C1 C2 B11 B10 3.2(7)
B7 C2 B11 B10 102.9(6)
B6 C2 B11 B10 -40.9(5)
Pd3 C2 B11 B10 76.8(7)
C1 C2 B11 B12 -60.4(7)
B7 C2 B11 B12 39.2(5)
B6 C2 B11 B12 -104.5(6)
Pd3 C2 B11 B12 13.2(8)
C1 C2 B11 B7 -99.6(6)
B6 C2 B11 B7 -143.8(6)
Pd3 C2 B11 B7 -26.1(5)
B10 B6 B11 C2 -133.8(5)
B5 B6 B11 C2 -96.3(5)
C1 B6 B11 C2 -35.4(4)
C2 B6 B11 B10 133.8(5)
B5 B6 B11 B10 37.6(5)
C1 B6 B11 B10 98.5(5)
C2 B6 B11 B12 94.6(6)
B10 B6 B11 B12 -39.2(5)
B5 B6 B11 B12 -1.6(7)
C1 B6 B11 B12 59.3(7)
C2 B6 B11 B7 31.1(5)
B10 B6 B11 B7 -102.8(6)
B5 B6 B11 B7 -65.2(7)
C1 B6 B11 B7 -4.3(7)
B9 B10 B11 C2 -61.3(7)
B5 B10 B11 C2 2.1(7)
B6 B10 B11 C2 40.0(5)
B12 B10 B11 C2 -97.2(6)
B9 B10 B11 B6 -101.3(6)
B5 B10 B11 B6 -37.8(5)
B12 B10 B11 B6 -137.2(5)
B9 B10 B11 B12 35.9(5)
B5 B10 B11 B12 99.3(6)
B6 B10 B11 B12 137.2(5)
B9 B10 B11 B7 -1.8(7)
B5 B10 B11 B7 61.6(7)
B6 B10 B11 B7 99.4(6)
B12 B10 B11 B7 -37.8(5)
B12 B7 B11 C2 134.8(6)
B8 B7 B11 C2 101.1(6)
Pd3 B7 B11 C2 30.3(6)
C2 B7 B11 B6 -32.0(5)
B12 B7 B11 B6 102.8(6)
B8 B7 B11 B6 69.0(7)
Pd3 B7 B11 B6 -1.7(9)
C2 B7 B11 B10 -96.5(6)
B12 B7 B11 B10 38.3(5)
B8 B7 B11 B10 4.6(7)
Pd3 B7 B11 B10 -66.2(7)
C2 B7 B11 B12 -134.8(6)
B8 B7 B11 B12 -33.8(5)
Pd3 B7 B11 B12 -104.5(6)
B4 B8 B12 B9 -38.2(5)
B7 B8 B12 B9 -133.5(5)
Pd3 B8 B12 B9 -112.2(5)
B4 B8 B12 B11 58.6(7)
B9 B8 B12 B11 96.8(6)
B7 B8 B12 B11 -36.7(6)
Pd3 B8 B12 B11 -15.4(8)
B4 B8 B12 B7 95.3(5)
B9 B8 B12 B7 133.5(5)
Pd3 B8 B12 B7 21.3(5)
B4 B8 B12 B10 -4.6(7)
B9 B8 B12 B10 33.6(5)
B7 B8 B12 B10 -99.9(6)
Pd3 B8 B12 B10 -78.6(7)
B4 B9 B12 B8 39.4(5)
B10 B9 B12 B8 142.3(6)
B5 B9 B12 B8 102.3(6)
B4 B9 B12 B11 -68.3(6)
B10 B9 B12 B11 34.7(5)
B5 B9 B12 B11 -5.4(7)
B8 B9 B12 B11 -107.7(6)
B4 B9 B12 B7 -4.6(7)
B10 B9 B12 B7 98.3(6)
B5 B9 B12 B7 58.2(7)
B8 B9 B12 B7 -44.0(5)
B4 B9 B12 B10 -103.0(5)
B5 B9 B12 B10 -40.1(5)
B8 B9 B12 B10 -142.3(6)
C2 B11 B12 B8 0.8(8)
B6 B11 B12 B8 -60.8(8)
B10 B11 B12 B8 -99.8(6)
B7 B11 B12 B8 38.4(6)
C2 B11 B12 B9 66.0(7)
B6 B11 B12 B9 4.4(8)
B10 B11 B12 B9 -34.6(5)
B7 B11 B12 B9 103.5(6)
C2 B11 B12 B7 -37.5(5)
B6 B11 B12 B7 -99.1(6)
B10 B11 B12 B7 -138.1(6)
C2 B11 B12 B10 100.6(6)
B6 B11 B12 B10 39.0(5)
B7 B11 B12 B10 138.1(6)
C2 B7 B12 B8 -102.7(5)
B11 B7 B12 B8 -140.8(6)
Pd3 B7 B12 B8 -20.8(5)
C2 B7 B12 B9 -60.2(7)
B11 B7 B12 B9 -98.3(6)
B8 B7 B12 B9 42.4(5)
Pd3 B7 B12 B9 21.7(7)
C2 B7 B12 B11 38.1(5)
B8 B7 B12 B11 140.8(6)
Pd3 B7 B12 B11 120.0(6)
C2 B7 B12 B10 1.6(7)
B11 B7 B12 B10 -36.5(5)
B8 B7 B12 B10 104.3(6)
Pd3 B7 B12 B10 83.5(6)
B9 B10 B12 B8 -34.7(5)
B11 B10 B12 B8 105.6(6)
B5 B10 B12 B8 4.8(8)
B6 B10 B12 B8 68.0(7)
B11 B10 B12 B9 140.3(6)
B5 B10 B12 B9 39.4(5)
B6 B10 B12 B9 102.7(6)
B9 B10 B12 B11 -140.3(6)
B5 B10 B12 B11 -100.8(6)
B6 B10 B12 B11 -37.6(5)
B9 B10 B12 B7 -103.0(6)
B11 B10 B12 B7 37.3(5)
B5 B10 B12 B7 -63.5(7)
B6 B10 B12 B7 -0.3(7)
